data_2002835
loop_
_publ_author_name
'Mueller-Buschbaum, Hk'
'Meyer, S'

_publ_section_title
;
Kurze O-O-Abstaende einer gemeinsamen Polyederkante bei Verknuepfung
von P O4 - Tetraedern mit V O6 - Oktaedern im Vanadylorthophosphat Ca
Ni (V O) (P O4)2
;
_journal_name_full
;
Zeitschrift fuer Naturforschung, Teil B. Anorganische Chemie,
Organische Chemie (42,1987-)
;
_journal_page_first 981
_journal_page_last 984
_journal_volume 52
_journal_year 1997
_chemical_formula_structural 'Ca Ni (V O) (P O4)2'
_chemical_formula_sum 'Ca Ni O9 P2 V'
_chemical_name_systematic
;
Calcium nickel oxovanadium(IV) bis(phosphate(V))
;
_space_group_IT_number 62
_symmetry_cell_setting orthorhombic
_symmetry_Int_Tables_number 62
_symmetry_space_group_name_Hall '-P 2ac 2n'
_symmetry_space_group_name_H-M 'P n m a'
_cell_angle_alpha 90
_cell_angle_beta 90
_cell_angle_gamma 90
_cell_formula_units_Z 4
_cell_length_a 14.113(1)
_cell_length_b 6.4075(10)
_cell_length_c 7.3635(10)
_cell_volume 665.9
_refine_ls_R_factor_all 0.0778
_cod_database_code 2002835

loop_
_symmetry_equiv_pos_as_xyz
x,y,z
1/2+x,1/2-y,1/2-z
-x,1/2+y,-z
1/2-x,-y,1/2+z
-x,-y,-z
1/2-x,1/2+y,1/2+z
x,1/2-y,z
1/2+x,y,1/2-z

loop_
_atom_site_aniso_label
_atom_site_aniso_U_11
_atom_site_aniso_U_12
_atom_site_aniso_U_13
_atom_site_aniso_U_22
_atom_site_aniso_U_23
_atom_site_aniso_U_33
Ca1 0.0124(4) 0. -0.0009(3) 0.0109(4) 0. 0.0151(5)
V1 0.0074(3) 0. -0.0003(2) 0.0080(3) 0. 0.0043(3)
Ni1 0.0097(3) -0.0001(2) 0.0004(2) 0.0110(3) 0.0006(2) 0.0089(3)
P1 0.0088(4) 0. -0.0009(4) 0.0113(5) 0. 0.0112(6)
P2 0.0097(5) 0. 0.0005(4) 0.0097(5) 0. 0.0072(5)
O1 0.0123(9) 0.0015(8) -0.0008(8) 0.0124(11) 0.0010(9) 0.0116(10)
O2 0.0125(15) 0. -0.0012(11) 0.015(2) 0. 0.008(2)
O3 0.017(2) 0. 0.0107(15) 0.024(2) 0. 0.017(2)
O4 0.0109(13) 0. -0.0013(11) 0.017(2) 0. 0.009(2)
O5 0.015(2) 0. -0.0038(12) 0.012(2) 0. 0.0099(15)
O6 0.020(2) 0. 0.0073(12) 0.013(2) 0. 0.009(2)
O7 0.0114(9) -0.0010(8) -0.0037(9) 0.0129(11) .0000(9) 0.0182(12)

loop_
_atom_site_label
_atom_site_type_symbol
_atom_site_symmetry_multiplicity
_atom_site_Wyckoff_symbol
_atom_site_fract_x
_atom_site_fract_y
_atom_site_fract_z
_atom_site_occupancy
_atom_site_attached_hydrogens
_atom_site_calc_flag
Ca1 Ca2+ 4 c 0.22026(7) 0.25 0.12638(15) 1. 0 d
V1 V4+ 4 c 0.38201(5) 0.75 0.15540(11) 1. 0 d
Ni1 Ni2+ 4 a 0. 0.5 0. 1. 0 d
P1 P5+ 4 c 0.19027(9) 0.75 0.1150(2) 1. 0 d
P2 P5+ 4 c 0.43758(8) 0.25 0.1471(2) 1. 0 d
O1 O2- 8 d 0.3704(2) 0.4398(4) 0.1308(3) 1. 0 d
O2 O2- 4 c 0.2670(2) 0.75 0.9633(5) 1. 0 d
O3 O2- 4 c 0.4854(3) 0.75 0.9941(6) 1. 0 d
O4 O2- 4 c 0.2540(2) 0.75 0.2877(5) 1. 0 d
O5 O2- 4 c 0.4382(3) 0.75 0.3528(5) 1. 0 d
O6 O2- 4 c 0.9851(3) 0.25 0.1635(5) 1. 0 d
O7 O2- 8 d 0.1301(2) 0.5516(4) 0.1096(4) 1. 0 d

loop_
_atom_type_symbol
_atom_type_oxidation_number
Ca2+ 2.000
V4+ 4.000
Ni2+ 2.000
P5+ 5.000
O2- -2.000
